data_7101025
loop_
_publ_author_name
'Masaaki Kojima'
'Tamami Kobayashi'
'Naohide Matsumoto'
'Hiromi Ohta'
'Nazzareno Re'
'Yukinari Sunatsuki'
'T. Yamaguchi'

_publ_section_title
;
Ferro- and antiferromagnetic interactions in
face-sharing trioctahedral NiIIMnIINiII and NiIIFeIIINiII complexes with
the same 1 5/2 1 spin system
;
_journal_name_full 'Chemical Communications'
_journal_paper_doi 10.1039/b517503h
_journal_year 2006
_chemical_formula_moiety 'C58 H72 Fe N7 O15 Ni2 '
_chemical_formula_sum 'C58 H72 Fe N7 Ni2 O15'
_chemical_formula_weight 1280.49
_space_group_IT_number 14
_symmetry_cell_setting monoclinic
_symmetry_space_group_name_Hall '-P 2ybc'
_symmetry_space_group_name_H-M 'P 1 21/c 1'
_cell_angle_alpha 90.0000
_cell_angle_beta 103.8870(19)
_cell_angle_gamma 90.0000
_cell_formula_units_Z 2
_cell_length_a 13.6537(6)
_cell_length_b 11.6810(4)
_cell_length_c 18.7123(5)
_cell_measurement_temperature 123.1
_cell_volume 2897.17(18)
_exptl_crystal_density_diffrn 1.468
_cod_original_sg_symbol_H-M 'P 21/c'
_cod_original_formula_sum 'C58 H72 Fe N7 O15 Ni2 '
_cod_database_code 7101025

loop_
_symmetry_equiv_pos_site_id
_symmetry_equiv_pos_as_xyz
1 +X,+Y,+Z
2 -X,1/2+Y,1/2-Z
3 -X,-Y,-Z
4 +X,1/2-Y,1/2+Z

loop_
_atom_site_label
_atom_site_type_symbol
_atom_site_fract_x
_atom_site_fract_y
_atom_site_fract_z
_atom_site_U_iso_or_equiv
_atom_site_adp_type
_atom_site_occupancy
_atom_site_symmetry_multiplicity
_atom_site_calc_flag
_atom_site_refinement_flags
_atom_site_disorder_assembly
_atom_site_disorder_group
Ni(1) Ni 0.33399(3) 0.59116(3) 0.04557(2) 0.01081(9) Uani 1.00 1 d . . .
Fe(2) Fe 0.5000 0.5000 0.0000 0.00997(14) Uani 1.00 2 d S . .
O(1) O 0.36572(16) 0.56106(18) -0.05663(10) 0.0120(5) Uani 1.00 1 d . . .
O(2) O 0.48696(16) 0.63602(18) 0.06351(10) 0.0126(5) Uani 1.00 1 d . . .
O(3) O 0.40974(16) 0.43130(18) 0.05930(10) 0.0128(5) Uani 1.00 1 d . . .
O(4) O 0.0869(6) 0.0323(5) -0.0300(5) 0.068(2) Uani 0.50 1 d P . .
O(5) O -0.001(4) 0.049(7) 0.044(3) 0.51(4) Uani 0.50 1 d P . .
O(6) O -0.0322(12) -0.0565(9) -0.0566(9) 0.117(4) Uani 0.50 1 d P . .
O(7) O 0.1061(2) 0.4127(3) 0.2007(2) 0.0732(13) Uani 1.00 1 d . . .
O(8) O 0.0992(2) 0.2838(3) 0.07696(19) 0.0638(12) Uani 1.00 1 d . . .
O(9) O 0.0539(7) -0.1554(8) -0.1284(4) 0.077(2) Uani 0.50 1 d P . .
O(10) O 0.1535(6) -0.0676(7) -0.1106(5) 0.087(3) Uani 0.50 1 d P . .
N(1) N 0.1866(2) 0.5624(2) -0.00090(12) 0.0153(6) Uani 1.00 1 d . . .
N(2) N 0.3002(2) 0.7612(2) 0.05178(12) 0.0150(6) Uani 1.00 1 d . . .
N(3) N 0.3064(2) 0.5703(2) 0.14645(12) 0.0136(6) Uani 1.00 1 d . . .
N(4) N 0.0000 0.0000 0.0000 0.145(6) Uani 1.00 2 d S . .
C(1) C 0.0649(2) 0.7391(3) 0.12408(18) 0.0234(8) Uani 1.00 1 d . . .
C(2) C 0.1545(2) 0.6913(2) 0.09763(16) 0.0170(7) Uani 1.00 1 d . . .
C(3) C 0.1173(2) 0.5876(2) 0.04727(17) 0.0193(7) Uani 1.00 1 d . . .
C(4) C 0.1457(2) 0.5467(2) -0.06982(16) 0.0167(7) Uani 1.00 1 d . . .
C(5) C 0.1969(2) 0.5249(2) -0.12808(16) 0.0172(7) Uani 1.00 1 d . . .
C(6) C 0.3026(2) 0.5306(2) -0.12036(14) 0.0124(6) Uani 1.00 1 d . . .
C(7) C 0.3403(2) 0.5045(2) -0.18204(16) 0.0183(7) Uani 1.00 1 d . . .
C(8) C 0.2765(2) 0.4768(2) -0.24884(16) 0.0212(8) Uani 1.00 1 d . . .
C(9) C 0.1726(2) 0.4744(3) -0.25742(17) 0.0243(8) Uani 1.00 1 d . . .
C(10) C 0.1338(2) 0.4982(2) -0.19766(17) 0.0221(8) Uani 1.00 1 d . . .
C(11) C 0.1959(2) 0.7849(2) 0.05505(17) 0.0180(7) Uani 1.00 1 d . . .
C(12) C 0.3631(2) 0.8439(2) 0.06631(16) 0.0157(7) Uani 1.00 1 d . . .
C(13) C 0.4714(2) 0.8410(2) 0.07067(14) 0.0150(7) Uani 1.00 1 d . . .
C(14) C 0.5285(2) 0.7406(2) 0.06791(13) 0.0128(7) Uani 1.00 1 d . . .
C(15) C 0.6316(2) 0.7527(2) 0.07135(14) 0.0172(7) Uani 1.00 1 d . . .
C(16) C 0.6770(2) 0.8599(2) 0.07910(16) 0.0202(8) Uani 1.00 1 d . . .
C(17) C 0.6218(2) 0.9587(2) 0.08483(17) 0.0217(8) Uani 1.00 1 d . . .
C(18) C 0.5193(2) 0.9479(2) 0.08031(16) 0.0191(8) Uani 1.00 1 d . . .
C(19) C 0.2358(2) 0.6533(2) 0.16550(16) 0.0166(7) Uani 1.00 1 d . . .
C(20) C 0.3301(2) 0.4835(2) 0.18937(14) 0.0142(7) Uani 1.00 1 d . . .
C(21) C 0.3955(2) 0.3882(2) 0.18182(14) 0.0132(7) Uani 1.00 1 d . . .
C(22) C 0.4345(2) 0.3656(2) 0.11999(13) 0.0118(6) Uani 1.00 1 d . . .
C(23) C 0.4986(2) 0.2711(2) 0.12197(14) 0.0149(7) Uani 1.00 1 d . . .
C(24) C 0.5259(2) 0.2028(2) 0.18437(16) 0.0162(7) Uani 1.00 1 d . . .
C(25) C 0.4864(2) 0.2231(2) 0.24565(16) 0.0178(7) Uani 1.00 1 d . . .
C(26) C 0.4219(2) 0.3139(2) 0.24352(16) 0.0168(7) Uani 1.00 1 d . . .
C(27) C 0.1098(4) 0.3402(4) 0.2595(2) 0.0558(15) Uani 1.00 1 d . . .
C(28) C 0.1874(3) 0.2644(5) 0.0527(3) 0.0685(18) Uani 1.00 1 d . . .
C(29) C 0.1392(5) -0.1676(6) -0.1554(2) 0.083(2) Uani 1.00 1 d . . .
H(1) H 0.0313 0.7952 0.0902 0.029 Uiso 1.00 1 c R . .
H(2) H 0.0882 0.7730 0.1713 0.029 Uiso 1.00 1 c R . .
H(3) H 0.0194 0.6787 0.1270 0.029 Uiso 1.00 1 c R . .
H(4) H 0.0521 0.6039 0.0174 0.023 Uiso 1.00 1 c R . .
H(5) H 0.1139 0.5226 0.0771 0.023 Uiso 1.00 1 c R . .
H(6) H 0.0741 0.5488 -0.0841 0.019 Uiso 1.00 1 c R . .
H(7) H 0.4111 0.5065 -0.1777 0.022 Uiso 1.00 1 c R . .
H(8) H 0.3039 0.4592 -0.2897 0.025 Uiso 1.00 1 c R . .
H(9) H 0.1289 0.4563 -0.3037 0.027 Uiso 1.00 1 c R . .
H(10) H 0.0628 0.4967 -0.2032 0.025 Uiso 1.00 1 c R . .
H(11) H 0.1940 0.8562 0.0791 0.022 Uiso 1.00 1 c R . .
H(12) H 0.1547 0.7890 0.0063 0.022 Uiso 1.00 1 c R . .
H(13) H 0.3361 0.9159 0.0754 0.019 Uiso 1.00 1 c R . .
H(14) H 0.6709 0.6866 0.0682 0.021 Uiso 1.00 1 c R . .
H(15) H 0.7469 0.8661 0.0808 0.024 Uiso 1.00 1 c R . .
H(16) H 0.6534 1.0317 0.0915 0.026 Uiso 1.00 1 c R . .
H(17) H 0.4808 1.0144 0.0839 0.023 Uiso 1.00 1 c R . .
H(18) H 0.2035 0.6190 0.1998 0.021 Uiso 1.00 1 c R . .
H(19) H 0.2727 0.7186 0.1873 0.021 Uiso 1.00 1 c R . .
H(20) H 0.3015 0.4811 0.2309 0.017 Uiso 1.00 1 c R . .
H(21) H 0.5239 0.2540 0.0801 0.018 Uiso 1.00 1 c R . .
H(22) H 0.5720 0.1416 0.1855 0.019 Uiso 1.00 1 c R . .
H(23) H 0.5039 0.1750 0.2878 0.021 Uiso 1.00 1 c R . .
H(24) H 0.3943 0.3274 0.2848 0.021 Uiso 1.00 1 c R . .
H(25) H 0.0436 0.3270 0.2655 0.064 Uiso 1.00 1 c R . .
H(26) H 0.1500 0.3732 0.3031 0.064 Uiso 1.00 1 c R . .
H(27) H 0.1388 0.2696 0.2499 0.064 Uiso 1.00 1 c R . .
H(28) H 0.2430 0.2510 0.0933 0.079 Uiso 1.00 1 c R . .
H(29) H 0.2007 0.3296 0.0262 0.079 Uiso 1.00 1 c R . .
H(30) H 0.1774 0.1995 0.0212 0.079 Uiso 1.00 1 c R . .

loop_
_atom_site_aniso_label
_atom_site_aniso_U_11
_atom_site_aniso_U_22
_atom_site_aniso_U_33
_atom_site_aniso_U_12
_atom_site_aniso_U_13
_atom_site_aniso_U_23
Ni(1) 0.0094(2) 0.01160(19) 0.01163(17) 0.00081(16) 0.00292(12) -0.00035(13)
Fe(2) 0.0094(3) 0.0112(2) 0.0095(2) -0.0001(2) 0.0024(2) -0.0008(2)
O(1) 0.0105(10) 0.0149(10) 0.0104(8) -0.0007(8) 0.0022(7) -0.0012(7)
O(2) 0.0136(11) 0.0116(9) 0.0135(9) -0.0011(8) 0.0048(7) -0.0013(7)
O(3) 0.0126(11) 0.0126(10) 0.0142(9) 0.0025(8) 0.0050(8) 0.0029(7)
O(4) 0.063(5) 0.035(3) 0.084(6) -0.006(3) -0.023(4) 0.008(3)
O(5) 0.18(2) 0.72(12) 0.53(10) 0.05(4) -0.10(5) 0.53(10)
O(6) 0.102(10) 0.053(5) 0.131(11) -0.047(6) -0.097(8) 0.049(6)
O(7) 0.042(2) 0.060(2) 0.132(3) 0.0146(18) 0.048(2) 0.054(2)
O(8) 0.045(2) 0.080(2) 0.065(2) -0.003(2) 0.0094(17) 0.0237(19)
O(9) 0.067(6) 0.083(6) 0.064(4) -0.029(5) -0.018(4) 0.013(4)
O(10) 0.057(5) 0.060(5) 0.143(8) -0.020(4) 0.025(5) 0.031(5)
N(1) 0.0150(14) 0.0152(13) 0.0162(11) 0.0004(10) 0.0050(10) 0.0008(9)
N(2) 0.0161(14) 0.0127(12) 0.0163(11) 0.0043(10) 0.0040(10) 0.0012(9)
N(3) 0.0119(13) 0.0145(12) 0.0144(11) 0.0007(10) 0.0030(9) -0.0012(9)
N(4) 0.25(2) 0.152(11) 0.054(6) 0.188(14) 0.079(10) 0.072(7)
C(1) 0.0157(18) 0.0275(18) 0.0289(16) 0.0041(14) 0.0088(13) -0.0004(14)
C(2) 0.0124(16) 0.0186(16) 0.0210(13) 0.0042(13) 0.0058(12) -0.0024(12)
C(3) 0.0130(16) 0.0229(16) 0.0225(14) 0.0014(13) 0.0051(12) 0.0015(13)
C(4) 0.0092(16) 0.0202(15) 0.0189(13) -0.0001(12) 0.0001(11) 0.0019(12)
C(5) 0.0148(17) 0.0193(16) 0.0168(13) 0.0004(12) 0.0027(11) 0.0011(11)
C(6) 0.0124(15) 0.0123(14) 0.0105(12) -0.0018(11) -0.0015(10) 0.0001(10)
C(7) 0.0168(17) 0.0210(16) 0.0170(13) -0.0016(13) 0.0037(11) -0.0020(12)
C(8) 0.0263(19) 0.0254(18) 0.0123(13) -0.0004(14) 0.0050(12) -0.0015(12)
C(9) 0.0234(19) 0.0297(19) 0.0156(14) -0.0036(15) -0.0034(12) -0.0033(13)
C(10) 0.0164(17) 0.0251(17) 0.0221(15) -0.0008(14) -0.0007(12) -0.0001(13)
C(11) 0.0140(17) 0.0175(15) 0.0224(14) 0.0063(13) 0.0042(12) 0.0007(12)
C(12) 0.0187(17) 0.0114(14) 0.0178(13) 0.0019(12) 0.0055(11) -0.0013(11)
C(13) 0.0178(17) 0.0141(15) 0.0137(12) -0.0010(12) 0.0052(11) -0.0013(11)
C(14) 0.0163(16) 0.0127(14) 0.0090(11) -0.0061(12) 0.0024(10) -0.0017(10)
C(15) 0.0165(17) 0.0187(16) 0.0164(13) -0.0015(13) 0.0038(11) -0.0045(11)
C(16) 0.0187(18) 0.0227(16) 0.0198(14) -0.0083(14) 0.0061(12) -0.0007(12)
C(17) 0.0254(19) 0.0169(16) 0.0224(15) -0.0090(14) 0.0049(13) -0.0032(12)
C(18) 0.0220(18) 0.0144(15) 0.0202(14) -0.0012(13) 0.0038(12) -0.0017(11)
C(19) 0.0176(17) 0.0172(15) 0.0172(13) 0.0050(13) 0.0087(12) -0.0003(11)
C(20) 0.0138(15) 0.0169(15) 0.0124(12) -0.0023(12) 0.0039(11) -0.0008(11)
C(21) 0.0123(15) 0.0144(15) 0.0129(12) -0.0014(11) 0.0032(10) -0.0008(10)
C(22) 0.0107(15) 0.0132(14) 0.0112(12) -0.0029(11) 0.0017(10) -0.0003(10)
C(23) 0.0179(17) 0.0127(14) 0.0148(13) 0.0013(12) 0.0052(11) -0.0039(11)
C(24) 0.0155(16) 0.0144(15) 0.0180(13) 0.0031(12) 0.0028(11) 0.0001(11)
C(25) 0.0228(18) 0.0174(15) 0.0131(12) 0.0002(13) 0.0038(12) 0.0033(11)
C(26) 0.0165(17) 0.0202(16) 0.0152(13) 0.0015(13) 0.0065(11) 0.0037(12)
C(27) 0.052(3) 0.048(3) 0.059(2) -0.004(2) -0.003(2) 0.005(2)
C(28) 0.031(3) 0.059(3) 0.106(4) -0.001(2) -0.002(2) -0.025(3)
C(29) 0.107(5) 0.099(5) 0.044(2) -0.060(4) 0.020(3) -0.005(3)

loop_
_geom_bond_atom_site_label_1
_geom_bond_atom_site_label_2
_geom_bond_distance
_geom_bond_publ_flag
_geom_bond_site_symmetry_1
_geom_bond_site_symmetry_2
Ni(1) O(1) 2.090(2) ? . .
Ni(1) O(2) 2.101(2) ? . .
Ni(1) O(3) 2.120(2) ? . .
Ni(1) N(1) 2.020(2) ? . .
Ni(1) N(2) 2.048(2) ? . .
Ni(1) N(3) 2.026(2) ? . .
Fe(2) O(1) 2.0151(19) ? . .
Fe(2) O(1) 2.0151(19) ? . 66503
Fe(2) O(2) 2.017(2) ? . .
Fe(2) O(2) 2.017(2) ? . 66503
Fe(2) O(3) 2.013(2) ? . .
Fe(2) O(3) 2.013(2) ? . 66503
O(1) C(6) 1.341(3) ? . .
O(2) C(14) 1.341(3) ? . .
O(3) C(22) 1.345(3) ? . .
O(4) N(4) 1.478(9) ? . .
O(6) N(4) 1.235(15) ? . .
O(7) C(27) 1.378(6) ? . .
O(8) C(28) 1.404(7) ? . .
O(9) O(10) 1.671(12) ? . .
O(9) C(29) 1.383(12) ? . .
O(10) C(29) 1.423(11) ? . .
N(1) C(3) 1.484(4) ? . .
N(1) C(4) 1.289(3) ? . .
N(2) C(11) 1.467(4) ? . .
N(2) C(12) 1.278(4) ? . .
N(3) C(19) 1.471(4) ? . .
N(3) C(20) 1.286(3) ? . .
C(1) C(2) 1.531(5) ? . .
C(2) C(3) 1.543(4) ? . .
C(2) C(11) 1.538(4) ? . .
C(2) C(19) 1.538(3) ? . .
C(4) C(5) 1.452(4) ? . .
C(5) C(6) 1.417(4) ? . .
C(5) C(10) 1.413(4) ? . .
C(6) C(7) 1.405(4) ? . .
C(7) C(8) 1.380(3) ? . .
C(8) C(9) 1.388(5) ? . .
C(9) C(10) 1.376(5) ? . .
C(12) C(13) 1.462(4) ? . .
C(13) C(14) 1.416(4) ? . .
C(13) C(18) 1.401(4) ? . .
C(14) C(15) 1.401(4) ? . .
C(15) C(16) 1.389(4) ? . .
C(16) C(17) 1.396(5) ? . .
C(17) C(18) 1.387(5) ? . .
C(20) C(21) 1.455(4) ? . .
C(21) C(22) 1.409(4) ? . .
C(21) C(26) 1.420(4) ? . .
C(22) C(23) 1.403(4) ? . .
C(23) C(24) 1.389(4) ? . .
C(24) C(25) 1.399(4) ? . .
C(25) C(26) 1.373(4) ? . .
C(1) H(1) 0.950 ? . .
C(1) H(2) 0.950 ? . .
C(1) H(3) 0.950 ? . .
C(3) H(4) 0.950 ? . .
C(3) H(5) 0.950 ? . .
C(4) H(6) 0.950 ? . .
C(7) H(7) 0.950 ? . .
C(8) H(8) 0.950 ? . .
C(9) H(9) 0.950 ? . .
C(10) H(10) 0.950 ? . .
C(11) H(11) 0.950 ? . .
C(11) H(12) 0.950 ? . .
C(12) H(13) 0.950 ? . .
C(15) H(14) 0.950 ? . .
C(16) H(15) 0.950 ? . .
C(17) H(16) 0.950 ? . .
C(18) H(17) 0.950 ? . .
C(19) H(18) 0.950 ? . .
C(19) H(19) 0.950 ? . .
C(20) H(20) 0.950 ? . .
C(23) H(21) 0.950 ? . .
C(24) H(22) 0.950 ? . .
C(25) H(23) 0.950 ? . .
C(26) H(24) 0.950 ? . .
C(27) H(25) 0.950 ? . .
C(27) H(26) 0.950 ? . .
C(27) H(27) 0.950 ? . .
C(28) H(28) 0.950 ? . .
C(28) H(29) 0.950 ? . .
C(28) H(30) 0.950 ? . .
